data_8102159
loop_
_publ_author_name
'Weber, Edwin'
'Klomfa\&s, Detlef'
'Cs\"oregh, Ingeborg'

_publ_section_title
;
Crystal structure of 2,5-bis(2-benzimidazolyl)hydroquinone dimethylformamide 
disolvate, C~20~H~14~N~4~O~2~ &#x00B7; 2C~3~H~7~NO
;
_journal_issue 3
_journal_name_full 'Zeitschrift f\"ur Kristallographie - New Crystal Structures'
_journal_page_first 299
_journal_page_last 300
_journal_volume 222
_journal_year 2007
_chemical_formula_moiety 'C20 H14 N4 O2, 2(C3 H7 N O)'
_chemical_formula_structural 'C20H14N4O2 &#x00B7; 2C3H7NO'
_chemical_formula_sum 'C26 H28 N6 O4'
_chemical_formula_weight 488.54
_chemical_name_common ' 2,5-Bis(2-benzimidazolyl)hydroquinone dimethylformamide 1:2 complex'
_chemical_name_systematic ' 2,5-bis(2-benzimidazolyl)hydroquinone dimethylformamide disolvate'
_space_group_IT_number 14
_symmetry_cell_setting monoclinic
_symmetry_space_group_name_Hall '-P 2yn'
_symmetry_space_group_name_H-M 'P 1 21/n 1'
_atom_sites_solution_hydrogens geom
_atom_sites_solution_primary direct
_atom_sites_solution_secondary difmap
_cell_angle_alpha 90.00
_cell_angle_beta 90.179(2)
_cell_angle_gamma 90.00
_cell_formula_units_Z 2
_cell_length_a 5.9839(2)
_cell_length_b 12.0726(4)
_cell_length_c 16.6654(4)
_cell_measurement_reflns_used 75
_cell_measurement_temperature 298(2)
_cell_measurement_theta_max 41
_cell_measurement_theta_min 25
_cell_volume 1203.92(6)
_computing_cell_refinement ' DIF4 (Stoe & Cie, Darmstadt, Germany, Version 6.2, 1988)'
_computing_data_collection ' DIF4 (Stoe & Cie, Darmstadt, Germany, Version 6.2, 1988)'
_computing_data_reduction ' REDU4 (Stoe & Cie, Darmstadt, Germany, Version 6.2, 1988)'
_computing_molecular_graphics
;
SHELXTL/XP, Version 4.2 for MS-DOS. (Sheldrick, G. M. 1990,  
Siemens Analytical X-ray Instruments Inc., Madison, Wisconsin, 
USA).
;
_computing_publication_material 'SHELXL-97 (Sheldrick, 1997)'
_computing_structure_refinement
;
SHELXL-97 (Sheldrick, G. M. 1997, University of G\"ottingen,
Germany).
;
_computing_structure_solution
;
SHELXS (Sheldrick, G. M. 1984, University of G\"ottingen,
Germany). 
;
_diffrn_ambient_temperature 298(2)
_diffrn_measured_fraction_theta_full 0.684
_diffrn_measured_fraction_theta_max 0.684
_diffrn_measurement_device_type 'Siemens STOE/AED2'
_diffrn_measurement_method omega/2Theta
_diffrn_radiation_monochromator graphite
_diffrn_radiation_source 'fine-focus sealed tube'
_diffrn_radiation_type CuK\a
_diffrn_radiation_wavelength 1.54180
_diffrn_reflns_av_R_equivalents 0.0000
_diffrn_reflns_av_sigmaI/netI 0.1304
_diffrn_reflns_limit_h_max 6
_diffrn_reflns_limit_h_min -6
_diffrn_reflns_limit_k_max 14
_diffrn_reflns_limit_k_min 0
_diffrn_reflns_limit_l_max 19
_diffrn_reflns_limit_l_min 0
_diffrn_reflns_number 1392
_diffrn_reflns_theta_full 64.79
_diffrn_reflns_theta_max 64.79
_diffrn_reflns_theta_min 7.81
_diffrn_standards_decay_% 'about 2'
_diffrn_standards_interval_time 3600
_diffrn_standards_number 4
_exptl_absorpt_coefficient_mu 0.766
_exptl_absorpt_correction_type none
_exptl_crystal_colour yellow
_exptl_crystal_density_diffrn 1.348
_exptl_crystal_density_method 'not measured'
_exptl_crystal_description needle
_exptl_crystal_F_000 516
_exptl_crystal_size_max 0.30
_exptl_crystal_size_mid 0.19
_exptl_crystal_size_min 0.15
_refine_diff_density_max 0.098
_refine_diff_density_min -0.169
_refine_diff_density_rms 0.023
_refine_ls_extinction_method none
_refine_ls_goodness_of_fit_ref 0.502
_refine_ls_hydrogen_treatment constr
_refine_ls_matrix_type full
_refine_ls_number_parameters 165
_refine_ls_number_reflns 1392
_refine_ls_number_restraints 0
_refine_ls_restrained_S_all 0.502
_refine_ls_R_factor_all 0.0375
_refine_ls_R_factor_gt 0.0339
_refine_ls_shift/su_max 0.000
_refine_ls_shift/su_mean 0.000
_refine_ls_structure_factor_coef Fsqd
_refine_ls_weighting_details 'calc w=1/[\s^2^(Fo^2^)+(0.0000P)^2^+0.0000P] where P=(Fo^2^+2Fc^2^)/3'
_refine_ls_weighting_scheme calc
_refine_ls_wR_factor_gt 0.0732
_refine_ls_wR_factor_ref 0.0776
_reflns_number_gt 1153
_reflns_number_total 1392
_reflns_threshold_expression >2sigma(I)
_cod_data_source_file 1267-2054.cff
_cod_data_source_block BBHC
_cod_depositor_comments
;
The following automatic conversions were performed:
'_symmetry_cell_setting' value 'Monoclinic' changed to 'monoclinic'
according to '/home/saulius/struct/CIF-dictionaries/cif_core.dic'
dictionary named 'cif_core.dic' version 2.4.1 from 2010-06-29.

Automatic conversion script
Id: cif_fix_enum 1555 2011-01-17 13:19:09Z saulius 
;
_cod_original_sg_symbol_Hall '-P 2 y n'
_cod_original_sg_symbol_H-M P12(1)/n1
_cod_database_code 8102159

loop_
_symmetry_equiv_pos_as_xyz
'x, y, z'
'-x+1/2, y+1/2, -z+1/2'
'-x, -y, -z'
'x-1/2, -y-1/2, z-1/2'

loop_
_atom_site_label
_atom_site_type_symbol
_atom_site_fract_x
_atom_site_fract_y
_atom_site_fract_z
_atom_site_U_iso_or_equiv
_atom_site_adp_type
_atom_site_occupancy
_atom_site_symmetry_multiplicity
_atom_site_Wyckoff_symbol
_atom_site_calc_flag
_atom_site_refinement_flags
_atom_site_disorder_assembly
_atom_site_disorder_group
O1 O 0.2100(2) 0.07390(13) 0.61686(9) 0.0523(4) Uani 1 4 e d . . .
H1O H 0.2569 0.1341 0.6398 0.078 Uiso 1 4 e d R . .
C1 C 0.3564(3) 0.03893(17) 0.55966(12) 0.0391(5) Uani 1 4 e d . . .
C2 C 0.5625(3) 0.09206(16) 0.54658(12) 0.0372(5) Uani 1 4 e d . . .
C3 C 0.7033(3) 0.05050(17) 0.48685(12) 0.0405(5) Uani 1 4 e d . . .
H3 H 0.8409 0.0842 0.4784 0.061 Uiso 1 4 e calc R . .
N1' N 0.4937(3) 0.23398(14) 0.64970(10) 0.0415(4) Uani 1 4 e d . . .
C2' C 0.6224(3) 0.18991(16) 0.59304(12) 0.0378(5) Uani 1 4 e d . . .
N3' N 0.8156(3) 0.24781(14) 0.58285(10) 0.0421(4) Uani 1 4 e d . . .
H3'N H 0.9302 0.2522 0.5393 0.063 Uiso 1 4 e d R . .
C3A' C 0.8117(3) 0.33620(17) 0.63544(12) 0.0409(5) Uani 1 4 e d . . .
C4' C 0.9611(4) 0.4215(2) 0.64925(14) 0.0536(6) Uani 1 4 e d . . .
H4' H 1.0944 0.4271 0.6210 0.080 Uiso 1 4 e calc R . .
C5' C 0.9027(4) 0.4981(2) 0.70724(15) 0.0565(6) Uani 1 4 e d . . .
H5' H 0.9994 0.5564 0.7185 0.085 Uiso 1 4 e calc R . .
C6' C 0.7024(4) 0.49006(19) 0.74924(14) 0.0503(6) Uani 1 4 e d . . .
H6' H 0.6690 0.5429 0.7880 0.076 Uiso 1 4 e calc R . .
C7' C 0.5529(4) 0.40585(18) 0.73471(13) 0.0471(6) Uani 1 4 e d . . .
H7' H 0.4188 0.4017 0.7626 0.071 Uiso 1 4 e calc R . .
C7A' C 0.6083(3) 0.32669(17) 0.67694(12) 0.0397(5) Uani 1 4 e d . . .
O1D O 1.1287(3) 0.26130(17) 0.46345(12) 0.0828(6) Uani 1 4 e d . . .
C1D C 1.2678(4) 0.2341(2) 0.41345(15) 0.0567(6) Uani 1 4 e d . . .
H11D H 1.2496 0.1685 0.3802 0.085 Uiso 1 4 e d R . .
N1D N 1.4480(3) 0.29210(15) 0.39647(11) 0.0471(5) Uani 1 4 e d . . .
C2D C 1.4999(5) 0.3926(2) 0.43880(16) 0.0709(8) Uani 1 4 e d . . .
H21D H 1.6507 0.3892 0.4584 0.106 Uiso 1 4 e calc R . .
H22D H 1.3992 0.4011 0.4831 0.106 Uiso 1 4 e calc R . .
H23D H 1.4843 0.4545 0.4031 0.106 Uiso 1 4 e calc R . .
C3D C 1.6009(5) 0.2564(3) 0.33445(17) 0.0780(9) Uani 1 4 e d . . .
H31D H 1.5517 0.1868 0.3129 0.117 Uiso 1 4 e calc R . .
H32D H 1.7479 0.2480 0.3569 0.117 Uiso 1 4 e calc R . .
H33D H 1.6046 0.3108 0.2924 0.117 Uiso 1 4 e calc R . .

loop_
_atom_site_aniso_label
_atom_site_aniso_U_11
_atom_site_aniso_U_22
_atom_site_aniso_U_33
_atom_site_aniso_U_23
_atom_site_aniso_U_13
_atom_site_aniso_U_12
O1 0.0457(9) 0.0502(9) 0.0611(10) -0.0124(8) 0.0213(8) -0.0070(7)
C1 0.0371(11) 0.0356(11) 0.0445(12) 0.0043(10) 0.0083(9) 0.0022(9)
C2 0.0369(11) 0.0315(11) 0.0433(12) 0.0056(9) 0.0041(9) 0.0022(9)
C3 0.0342(11) 0.0358(11) 0.0514(12) 0.0042(10) 0.0078(10) -0.0012(9)
N1' 0.0427(10) 0.0367(10) 0.0453(10) 0.0004(8) 0.0087(8) -0.0020(8)
C2' 0.0359(11) 0.0342(11) 0.0432(12) 0.0057(10) 0.0029(9) 0.0010(9)
N3' 0.0376(10) 0.0402(10) 0.0487(10) -0.0020(8) 0.0083(8) -0.0027(8)
C3A' 0.0405(11) 0.0375(11) 0.0447(12) -0.0003(10) 0.0011(9) 0.0000(10)
C4' 0.0456(13) 0.0541(15) 0.0611(15) -0.0038(12) 0.0062(11) -0.0084(11)
C5' 0.0579(16) 0.0496(14) 0.0619(15) -0.0065(12) -0.0031(12) -0.0104(12)
C6' 0.0583(15) 0.0446(13) 0.0481(12) -0.0051(11) -0.0014(11) 0.0004(11)
C7' 0.0514(14) 0.0457(13) 0.0443(12) -0.0012(11) 0.0060(10) 0.0014(11)
C7A' 0.0405(11) 0.0383(11) 0.0404(11) 0.0021(10) 0.0023(9) 0.0001(10)
O1D 0.0672(12) 0.0973(15) 0.0842(14) 0.0141(12) 0.0375(11) 0.0040(11)
C1D 0.0571(16) 0.0551(15) 0.0580(15) 0.0009(12) 0.0060(12) -0.0043(12)
N1D 0.0485(11) 0.0435(10) 0.0493(11) -0.0028(9) 0.0093(9) -0.0018(9)
C2D 0.096(2) 0.0491(15) 0.0676(18) -0.0016(13) -0.0115(15) -0.0094(15)
C3D 0.0689(19) 0.089(2) 0.0760(19) -0.0018(17) 0.0284(15) 0.0110(16)

loop_
_atom_type_symbol
_atom_type_description
_atom_type_scat_dispersion_real
_atom_type_scat_dispersion_imag
_atom_type_scat_source
C C 0.0181 0.0091 'International Tables Vol C Tables 4.2.6.8 and 6.1.1.4'
H H 0.0000 0.0000 'International Tables Vol C Tables 4.2.6.8 and 6.1.1.4'
O O 0.0492 0.0322 'International Tables Vol C Tables 4.2.6.8 and 6.1.1.4'
N N 0.0311 0.0180 'International Tables Vol C Tables 4.2.6.8 and 6.1.1.4'

loop_
_geom_angle_atom_site_label_1
_geom_angle_atom_site_label_2
_geom_angle_atom_site_label_3
_geom_angle
_geom_angle_site_symmetry_1
_geom_angle_site_symmetry_3
_geom_angle_publ_flag
C1 O1 H1O 111.1 . . ?
C3 C1 O1 118.09(18) 3_656 . ?
C3 C1 C2 119.77(18) 3_656 . ?
O1 C1 C2 122.14(18) . . ?
C3 C2 C1 118.46(18) . . ?
C3 C2 C2' 121.42(18) . . ?
C1 C2 C2' 120.10(18) . . ?
C1 C3 C2 121.76(18) 3_656 . ?
C1 C3 H3 119.1 3_656 . ?
C2 C3 H3 119.1 . . ?
C2' N1' C7A' 105.55(16) . . ?
N1' C2' N3' 112.10(18) . . ?
N1' C2' C2 124.01(18) . . ?
N3' C2' C2 123.88(18) . . ?
C3A' N3' C2' 107.55(16) . . ?
C3A' N3' H3'N 115.6 . . ?
C2' N3' H3'N 134.5 . . ?
N3' C3A' C4' 132.0(2) . . ?
N3' C3A' C7A' 105.38(18) . . ?
C4' C3A' C7A' 122.6(2) . . ?
C5' C4' C3A' 116.7(2) . . ?
C5' C4' H4' 121.6 . . ?
C3A' C4' H4' 121.6 . . ?
C4' C5' C6' 121.6(2) . . ?
C4' C5' H5' 119.2 . . ?
C6' C5' H5' 119.2 . . ?
C7' C6' C5' 121.6(2) . . ?
C7' C6' H6' 119.2 . . ?
C5' C6' H6' 119.2 . . ?
C6' C7' C7A' 118.1(2) . . ?
C6' C7' H7' 120.9 . . ?
C7A' C7' H7' 120.9 . . ?
N1' C7A' C3A' 109.41(18) . . ?
N1' C7A' C7' 131.21(19) . . ?
C3A' C7A' C7' 119.4(2) . . ?
O1D C1D N1D 124.3(2) . . ?
O1D C1D H11D 122.1 . . ?
N1D C1D H11D 113.6 . . ?
C1D N1D C2D 121.2(2) . . ?
C1D N1D C3D 121.0(2) . . ?
C2D N1D C3D 117.7(2) . . ?
N1D C2D H21D 109.5 . . ?
N1D C2D H22D 109.5 . . ?
H21D C2D H22D 109.5 . . ?
N1D C2D H23D 109.5 . . ?
H21D C2D H23D 109.5 . . ?
H22D C2D H23D 109.5 . . ?
N1D C3D H31D 109.5 . . ?
N1D C3D H32D 109.5 . . ?
H31D C3D H32D 109.5 . . ?
N1D C3D H33D 109.5 . . ?
H31D C3D H33D 109.5 . . ?
H32D C3D H33D 109.5 . . ?

loop_
_geom_bond_atom_site_label_1
_geom_bond_atom_site_label_2
_geom_bond_distance
_geom_bond_site_symmetry_2
_geom_bond_publ_flag
O1 C1 1.364(2) . ?
O1 H1O 0.8672 . ?
C1 C3 1.375(3) 3_656 ?
C1 C2 1.408(3) . ?
C2 C3 1.399(3) . ?
C2 C2' 1.457(3) . ?
C3 C1 1.375(3) 3_656 ?
C3 H3 0.9300 . ?
N1' C2' 1.331(2) . ?
N1' C7A' 1.388(3) . ?
C2' N3' 1.362(2) . ?
N3' C3A' 1.381(3) . ?
N3' H3'N 1.0023 . ?
C3A' C4' 1.382(3) . ?
C3A' C7A' 1.406(3) . ?
C4' C5' 1.384(3) . ?
C4' H4' 0.9300 . ?
C5' C6' 1.393(3) . ?
C5' H5' 0.9300 . ?
C6' C7' 1.375(3) . ?
C6' H6' 0.9300 . ?
C7' C7A' 1.397(3) . ?
C7' H7' 0.9300 . ?
O1D C1D 1.224(3) . ?
C1D N1D 1.317(3) . ?
C1D H11D 0.9727 . ?
N1D C2D 1.437(3) . ?
N1D C3D 1.448(3) . ?
C2D H21D 0.9600 . ?
C2D H22D 0.9600 . ?
C2D H23D 0.9600 . ?
C3D H31D 0.9600 . ?
C3D H32D 0.9600 . ?
C3D H33D 0.9600 . ?

loop_
_geom_hbond_atom_site_label_D
_geom_hbond_atom_site_label_H
_geom_hbond_atom_site_label_A
_geom_hbond_distance_DH
_geom_hbond_distance_HA
_geom_hbond_distance_DA
_geom_hbond_angle_DHA
_geom_hbond_publ_flag
O1 H1O N1' 0.87 1.87 2.629(2) 145 yes
N3' H3'N O1D 1.00 1.74 2.742(2) 179 yes

loop_
_geom_torsion_atom_site_label_1
_geom_torsion_atom_site_label_2
_geom_torsion_atom_site_label_3
_geom_torsion_atom_site_label_4
_geom_torsion
_geom_torsion_site_symmetry_1
_geom_torsion_site_symmetry_2
_geom_torsion_site_symmetry_3
_geom_torsion_site_symmetry_4
_geom_torsion_publ_flag
C3 C1 C2 C3 -1.1(3) 3_656 . . . ?
O1 C1 C2 C3 179.73(19) . . . . ?
C3 C1 C2 C2' 177.15(19) 3_656 . . . ?
O1 C1 C2 C2' -2.1(3) . . . . ?
C1 C2 C3 C1 1.1(3) . . . 3_656 ?
C2' C2 C3 C1 -177.10(19) . . . 3_656 ?
C7A' N1' C2' N3' 1.0(2) . . . . ?
C7A' N1' C2' C2 -178.30(18) . . . . ?
C3 C2 C2' N1' 179.01(19) . . . . ?
C1 C2 C2' N1' 0.9(3) . . . . ?
C3 C2 C2' N3' -0.2(3) . . . . ?
C1 C2 C2' N3' -178.33(19) . . . . ?
N1' C2' N3' C3A' -0.8(2) . . . . ?
C2 C2' N3' C3A' 178.42(18) . . . . ?
C2' N3' C3A' C4' -178.7(2) . . . . ?
C2' N3' C3A' C7A' 0.3(2) . . . . ?
N3' C3A' C4' C5' 179.5(2) . . . . ?
C7A' C3A' C4' C5' 0.6(3) . . . . ?
C3A' C4' C5' C6' -0.4(4) . . . . ?
C4' C5' C6' C7' -0.3(4) . . . . ?
C5' C6' C7' C7A' 0.8(3) . . . . ?
C2' N1' C7A' C3A' -0.7(2) . . . . ?
C2' N1' C7A' C7' 178.7(2) . . . . ?
N3' C3A' C7A' N1' 0.2(2) . . . . ?
C4' C3A' C7A' N1' 179.4(2) . . . . ?
N3' C3A' C7A' C7' -179.27(19) . . . . ?
C4' C3A' C7A' C7' -0.1(3) . . . . ?
C6' C7' C7A' N1' 180.0(2) . . . . ?
C6' C7' C7A' C3A' -0.6(3) . . . . ?
O1D C1D N1D C2D 2.3(4) . . . . ?
O1D C1D N1D C3D -177.8(2) . . . . ?
